data_4064414
loop_
_publ_author_name
'Zhang, Kainan'
'Conda-Sheridan, Martin'
'Cooke, Shayna'
'Louie, Janis'

_publ_section_title
;
 N-Heterocyclic Carbene Bound Nickel(I) Complexes and Their Roles in
 Catalysis.
;
_journal_issue 9
_journal_name_full Organometallics
_journal_page_first 2546
_journal_page_last 2552
_journal_paper_doi 10.1021/om200090d
_journal_volume 30
_journal_year 2011
_chemical_formula_moiety '2(C21 H28 Br F3 N4 Ni), C7 H15 O'
_chemical_formula_sum 'C49 H71 Br2 F6 N8 Ni2 O'
_chemical_formula_weight 1179.38
_chemical_name_systematic
; 
 ? 
;
_space_group_IT_number 2
_symmetry_cell_setting triclinic
_symmetry_space_group_name_Hall '-P 1'
_symmetry_space_group_name_H-M 'P -1'
_atom_sites_solution_hydrogens geom
_atom_sites_solution_primary direct
_atom_sites_solution_secondary difmap
_audit_creation_method SHELXL-97
_cell_angle_alpha 99.5050(17)
_cell_angle_beta 95.820(3)
_cell_angle_gamma 114.465(2)
_cell_formula_units_Z 1
_cell_length_a 8.7324(3)
_cell_length_b 9.6551(4)
_cell_length_c 17.4439(7)
_cell_measurement_reflns_used 5694
_cell_measurement_temperature 150(1)
_cell_measurement_theta_max 27.485
_cell_measurement_theta_min 1.018
_cell_volume 1296.47(9)
_computing_cell_refinement DENZO-SMN
_computing_data_collection 'Nonius COLLECT'
_computing_data_reduction DENZO-SMN
_computing_molecular_graphics 'WinGX, Ortep3'
_computing_structure_refinement 'SHELXL-97 (Sheldrick, 1997)'
_computing_structure_solution SIR97
_diffrn_ambient_temperature 150(1)
_diffrn_measured_fraction_theta_full 0.992
_diffrn_measured_fraction_theta_max 0.992
_diffrn_measurement_device_type 'Nonius KappaCCD Diffractometer'
_diffrn_measurement_method 'Phi and Omega scan'
_diffrn_radiation_monochromator graphite
_diffrn_radiation_source 'fine-focus sealed tube'
_diffrn_radiation_type MoK\a
_diffrn_radiation_wavelength 0.71073
_diffrn_reflns_av_R_equivalents 0.0228
_diffrn_reflns_av_sigmaI/netI 0.0355
_diffrn_reflns_limit_h_max 11
_diffrn_reflns_limit_h_min -11
_diffrn_reflns_limit_k_max 12
_diffrn_reflns_limit_k_min -12
_diffrn_reflns_limit_l_max 22
_diffrn_reflns_limit_l_min -22
_diffrn_reflns_number 11153
_diffrn_reflns_theta_full 27.50
_diffrn_reflns_theta_max 27.50
_diffrn_reflns_theta_min 2.38
_exptl_absorpt_coefficient_mu 2.333
_exptl_absorpt_correction_T_max 0.7513
_exptl_absorpt_correction_T_min 0.4956
_exptl_absorpt_correction_type multi-scan
_exptl_absorpt_process_details 'DENZO-SMN (Otwinowski & Minor, 1997)'
_exptl_crystal_colour brown
_exptl_crystal_density_diffrn 1.511
_exptl_crystal_density_method 'not measured'
_exptl_crystal_description plate
_exptl_crystal_F_000 609
_exptl_crystal_size_max 0.35
_exptl_crystal_size_mid 0.35
_exptl_crystal_size_min 0.13
_refine_diff_density_max 0.700
_refine_diff_density_min -0.837
_refine_diff_density_rms 0.070
_refine_ls_extinction_coef 0.0074(9)
_refine_ls_extinction_expression Fc^*^=kFc[1+0.001xFc^2^\l^3^/sin(2\q)]^-1/4^
_refine_ls_extinction_method SHELXL
_refine_ls_goodness_of_fit_ref 1.087
_refine_ls_hydrogen_treatment constr
_refine_ls_matrix_type full
_refine_ls_number_parameters 341
_refine_ls_number_reflns 5903
_refine_ls_number_restraints 19
_refine_ls_restrained_S_all 1.086
_refine_ls_R_factor_all 0.0589
_refine_ls_R_factor_gt 0.0418
_refine_ls_shift/su_max 0.000
_refine_ls_shift/su_mean 0.000
_refine_ls_structure_factor_coef Fsqd
_refine_ls_weighting_details 'calc w=1/[\s^2^(Fo^2^)+(0.0382P)^2^+1.4654P] where P=(Fo^2^+2Fc^2^)/3'
_refine_ls_weighting_scheme calc
_refine_ls_wR_factor_gt 0.0949
_refine_ls_wR_factor_ref 0.1023
_reflns_number_gt 4681
_reflns_number_total 5903
_reflns_threshold_expression >2sigma(I)
_cod_data_source_file om200090d_si_002.cif
_cod_data_source_block tmiy2Ni(II)CF3PhBr
_cod_depositor_comments
;
The following automatic conversions were performed:

'_exptl_absorpt_correction_type' value 'Multi-scan' changed to
'multi-scan' according to
/home/saulius/struct/CIF-dictionaries/cif_core.dic dictionary named
'cif_core.dic' version 2.4.1 from 2010-06-29.

Automatic conversion script
Id: cif_fix_values 1715 2011-07-08 13:25:40Z adriana 
;
_cod_original_sg_symbol_Hall ' -P 1'
_cod_original_sg_symbol_H-M P-1
_cod_database_code 4064414

loop_
_symmetry_equiv_pos_as_xyz
'x, y, z'
'-x, -y, -z'

loop_
_atom_site_label
_atom_site_type_symbol
_atom_site_fract_x
_atom_site_fract_y
_atom_site_fract_z
_atom_site_U_iso_or_equiv
_atom_site_adp_type
_atom_site_occupancy
_atom_site_symmetry_multiplicity
_atom_site_calc_flag
_atom_site_refinement_flags
_atom_site_disorder_assembly
_atom_site_disorder_group
Ni1 Ni 0.34521(4) 0.13746(4) 0.32093(2) 0.02957(12) Uani 1 1 d . . .
Br1 Br 0.61591(4) 0.16731(3) 0.38811(2) 0.04431(13) Uani 1 1 d . . .
N1 N 0.4127(3) 0.4649(3) 0.37766(16) 0.0381(6) Uani 1 1 d . . .
N2 N 0.5408(3) 0.4387(3) 0.28166(17) 0.0412(6) Uani 1 1 d . . .
N3 N 0.1388(3) -0.1516(3) 0.36846(15) 0.0333(5) Uani 1 1 d . . .
N4 N 0.2293(3) -0.2012(3) 0.26306(15) 0.0340(5) Uani 1 1 d . . .
C1 C 0.4367(4) 0.3559(3) 0.32663(18) 0.0330(6) Uani 1 1 d . . .
C2 C 0.5023(4) 0.6146(3) 0.3652(2) 0.0441(8) Uani 1 1 d . . .
C3 C 0.5823(4) 0.5984(4) 0.3054(2) 0.0491(9) Uani 1 1 d . . .
C4 C 0.3013(4) 0.4286(4) 0.4352(2) 0.0444(8) Uani 1 1 d . . .
H4A H 0.1864 0.4116 0.4117 0.067 Uiso 1 1 calc R . .
H4B H 0.3474 0.5158 0.4819 0.067 Uiso 1 1 calc R . .
H4C H 0.2950 0.3338 0.4510 0.067 Uiso 1 1 calc R . .
C5 C 0.5039(5) 0.7573(4) 0.4145(3) 0.0637(12) Uani 1 1 d . . .
H5A H 0.5739 0.8492 0.3954 0.096 Uiso 1 1 calc R . .
H5B H 0.5522 0.7700 0.4698 0.096 Uiso 1 1 calc R . .
H5C H 0.3865 0.7464 0.4106 0.096 Uiso 1 1 calc R . .
C6 C 0.6958(5) 0.7163(5) 0.2649(3) 0.0706(13) Uani 1 1 d . . .
H6A H 0.7074 0.8202 0.2889 0.106 Uiso 1 1 calc R . .
H6B H 0.6451 0.6886 0.2085 0.106 Uiso 1 1 calc R . .
H6C H 0.8090 0.7172 0.2707 0.106 Uiso 1 1 calc R . .
C7 C 0.6066(5) 0.3701(4) 0.2209(2) 0.0537(9) Uani 1 1 d . . .
H7A H 0.5804 0.2626 0.2244 0.081 Uiso 1 1 calc R . .
H7B H 0.7309 0.4316 0.2285 0.081 Uiso 1 1 calc R . .
H7C H 0.5528 0.3696 0.1687 0.081 Uiso 1 1 calc R . .
C8 C 0.2341(3) -0.0810(3) 0.31744(18) 0.0305(6) Uani 1 1 d . . .
C9 C 0.0764(4) -0.3137(3) 0.3465(2) 0.0379(7) Uani 1 1 d . . .
C10 C 0.1326(4) -0.3455(3) 0.2803(2) 0.0380(7) Uani 1 1 d . . .
C11 C 0.1090(4) -0.0678(4) 0.4381(2) 0.0428(7) Uani 1 1 d . . .
H11A H 0.1617 0.0443 0.4396 0.064 Uiso 1 1 calc R . .
H11B H 0.1598 -0.0863 0.4857 0.064 Uiso 1 1 calc R . .
H11C H -0.0145 -0.1050 0.4358 0.064 Uiso 1 1 calc R . .
C12 C -0.0290(4) -0.4174(4) 0.3953(2) 0.0506(9) Uani 1 1 d . . .
H12A H -0.0679 -0.5271 0.3687 0.076 Uiso 1 1 calc R . .
H12B H -0.1287 -0.3972 0.4017 0.076 Uiso 1 1 calc R . .
H12C H 0.0406 -0.3956 0.4475 0.076 Uiso 1 1 calc R . .
C13 C 0.1113(5) -0.4963(4) 0.2307(2) 0.0517(9) Uani 1 1 d . . .
H13A H 0.0459 -0.5825 0.2546 0.078 Uiso 1 1 calc R . .
H13B H 0.2242 -0.4928 0.2276 0.078 Uiso 1 1 calc R . .
H13C H 0.0497 -0.5127 0.1773 0.078 Uiso 1 1 calc R . .
C14 C 0.3196(5) -0.1796(4) 0.1974(2) 0.0477(8) Uani 1 1 d . . .
H14A H 0.3950 -0.0682 0.2039 0.072 Uiso 1 1 calc R . .
H14B H 0.2366 -0.2177 0.1477 0.072 Uiso 1 1 calc R . .
H14C H 0.3883 -0.2381 0.1964 0.072 Uiso 1 1 calc R . .
C15 C 0.1489(4) 0.1144(3) 0.25301(18) 0.0344(6) Uani 1 1 d . . .
C16 C 0.1566(5) 0.1070(5) 0.1725(2) 0.0525(9) Uani 1 1 d . . .
H16 H 0.2587 0.1140 0.1551 0.063 Uiso 1 1 calc R . .
C17 C 0.0199(5) 0.0897(5) 0.1178(2) 0.0593(10) Uani 1 1 d . . .
H17 H 0.0291 0.0852 0.0637 0.071 Uiso 1 1 calc R . .
C18 C -0.1302(4) 0.0791(4) 0.1417(2) 0.0447(8) Uani 1 1 d . C .
C19 C -0.1411(4) 0.0882(3) 0.22074(19) 0.0364(7) Uani 1 1 d . . .
H19 H -0.2429 0.0824 0.2380 0.044 Uiso 1 1 calc R . .
C20 C -0.0027(4) 0.1057(3) 0.27476(19) 0.0355(7) Uani 1 1 d . . .
H20 H -0.0122 0.1121 0.3289 0.043 Uiso 1 1 calc R . .
C21 C -0.2755(6) 0.0639(6) 0.0822(3) 0.0673(12) Uani 1 1 d . . .
C22 C 0.911(3) 0.640(3) 0.0340(15) 0.191(9) Uiso 0.50 1 d P A 1
H22A H 1.0002 0.6714 0.0016 0.286 Uiso 0.50 1 calc PR A 1
H22B H 0.9176 0.5578 0.0586 0.286 Uiso 0.50 1 calc PR A 1
H22C H 0.9297 0.7304 0.0752 0.286 Uiso 0.50 1 calc PR A 1
C23 C 0.738(2) 0.579(3) -0.0176(12) 0.143(6) Uiso 0.50 1 d PD A 1
H23A H 0.7241 0.4900 -0.0598 0.172 Uiso 0.50 1 calc PR A 1
H23B H 0.7367 0.6621 -0.0438 0.172 Uiso 0.50 1 calc PR A 1
C24 C 0.5785(15) 0.5236(18) 0.0231(8) 0.107(4) Uiso 0.50 1 d PD . 1
H24A H 0.5754 0.4359 0.0464 0.128 Uiso 0.50 1 calc PR . 1
H24B H 0.5957 0.6104 0.0675 0.128 Uiso 0.50 1 calc PR . 1
O1 O 0.824(5) 0.702(3) 0.052(2) 0.51(3) Uiso 0.50 1 d PD B 2
C25 C 0.653(5) 0.639(5) 0.009(3) 0.67(7) Uiso 0.50 1 d PD B 2
H25A H 0.6329 0.7172 -0.0155 0.800 Uiso 0.50 1 calc PR B 2
H25B H 0.5676 0.5994 0.0426 0.800 Uiso 0.50 1 calc PR B 2
C26 C 0.645(4) 0.503(3) -0.0559(14) 0.239(13) Uiso 0.50 1 d PD B 2
H26A H 0.5266 0.4253 -0.0802 0.286 Uiso 0.50 1 calc PR B 2
H26B H 0.7103 0.5405 -0.0975 0.286 Uiso 0.50 1 calc PR B 2
C27 C 0.736(5) 0.440(3) 0.000(2) 0.37(2) Uiso 0.50 1 d PD B 2
H27A H 0.8021 0.3943 -0.0292 0.439 Uiso 0.50 1 calc PR B 2
H27B H 0.6508 0.3580 0.0208 0.439 Uiso 0.50 1 calc PR B 2
C28 C 0.860(3) 0.579(4) 0.0699(16) 0.223(12) Uiso 0.50 1 d PD B 2
H28A H 0.8330 0.5588 0.1218 0.267 Uiso 0.50 1 calc PR B 2
H28B H 0.9816 0.6022 0.0694 0.267 Uiso 0.50 1 calc PR B 2
F1 F -0.2780(17) 0.0064(16) 0.0086(6) 0.097(4) Uani 0.621(19) 1 d PDU C 1
F2 F -0.2563(12) 0.2174(8) 0.0765(5) 0.091(2) Uani 0.621(19) 1 d PD C 1
F3 F -0.4219(6) 0.0042(16) 0.0992(4) 0.085(4) Uani 0.621(19) 1 d PD C 1
F1' F -0.258(2) 0.040(3) 0.0137(9) 0.110(8) Uani 0.379(19) 1 d PDU C 2
F2' F -0.358(3) 0.134(3) 0.1025(8) 0.121(11) Uani 0.379(19) 1 d PD C 2
F3' F -0.4197(12) -0.105(2) 0.0773(7) 0.100(5) Uani 0.379(19) 1 d PD C 2

loop_
_atom_site_aniso_label
_atom_site_aniso_U_11
_atom_site_aniso_U_22
_atom_site_aniso_U_33
_atom_site_aniso_U_23
_atom_site_aniso_U_13
_atom_site_aniso_U_12
Ni1 0.02701(19) 0.01686(18) 0.0406(2) 0.00598(14) 0.00048(15) 0.00709(14)
Br1 0.03237(18) 0.02811(17) 0.0660(2) 0.01773(15) -0.00500(14) 0.00778(13)
N1 0.0362(13) 0.0200(11) 0.0500(16) 0.0038(11) -0.0101(11) 0.0103(10)
N2 0.0339(14) 0.0285(13) 0.0576(17) 0.0186(12) 0.0003(12) 0.0089(11)
N3 0.0279(12) 0.0224(11) 0.0451(15) 0.0089(10) 0.0028(10) 0.0074(9)
N4 0.0305(12) 0.0201(11) 0.0457(15) 0.0049(10) 0.0020(11) 0.0077(10)
C1 0.0299(14) 0.0223(13) 0.0415(17) 0.0081(12) -0.0039(12) 0.0084(11)
C2 0.0380(17) 0.0209(14) 0.062(2) 0.0087(14) -0.0163(16) 0.0081(13)
C3 0.0339(17) 0.0238(15) 0.076(3) 0.0217(16) -0.0136(17) 0.0016(13)
C4 0.0464(19) 0.0335(16) 0.051(2) 0.0009(15) -0.0015(15) 0.0210(15)
C5 0.063(2) 0.0225(16) 0.089(3) -0.0001(17) -0.030(2) 0.0168(16)
C6 0.048(2) 0.047(2) 0.110(4) 0.048(2) -0.001(2) 0.0058(17)
C7 0.045(2) 0.054(2) 0.065(2) 0.0289(19) 0.0153(17) 0.0178(17)
C8 0.0253(13) 0.0211(13) 0.0410(16) 0.0039(11) -0.0014(11) 0.0093(11)
C9 0.0289(15) 0.0229(14) 0.053(2) 0.0117(13) -0.0037(13) 0.0045(11)
C10 0.0347(15) 0.0187(13) 0.0515(19) 0.0048(13) -0.0066(14) 0.0075(11)
C11 0.0438(18) 0.0393(17) 0.0442(19) 0.0105(15) 0.0096(14) 0.0166(15)
C12 0.0403(18) 0.0349(17) 0.070(2) 0.0224(17) 0.0031(17) 0.0078(14)
C13 0.050(2) 0.0238(15) 0.067(2) -0.0011(15) -0.0076(17) 0.0118(14)
C14 0.053(2) 0.0347(17) 0.055(2) 0.0052(15) 0.0160(16) 0.0184(15)
C15 0.0369(16) 0.0183(13) 0.0410(17) 0.0039(12) -0.0006(13) 0.0081(11)
C16 0.0411(19) 0.070(3) 0.046(2) 0.0015(18) 0.0025(15) 0.0299(18)
C17 0.052(2) 0.088(3) 0.039(2) 0.0011(19) 0.0003(16) 0.038(2)
C18 0.0363(17) 0.0450(19) 0.0444(19) -0.0004(15) -0.0050(14) 0.0166(15)
C19 0.0295(15) 0.0266(14) 0.0501(19) 0.0106(13) 0.0040(13) 0.0095(12)
C20 0.0349(16) 0.0233(14) 0.0431(17) 0.0098(12) -0.0002(13) 0.0088(12)
C21 0.053(3) 0.096(4) 0.052(3) 0.004(2) -0.0054(19) 0.041(3)
F1 0.086(7) 0.144(6) 0.050(5) -0.032(4) -0.023(4) 0.068(5)
F2 0.078(4) 0.085(4) 0.108(5) 0.033(4) -0.023(3) 0.041(3)
F3 0.032(2) 0.138(8) 0.076(5) 0.042(6) 0.000(2) 0.026(4)
F1' 0.051(6) 0.25(2) 0.038(8) 0.056(10) 0.000(5) 0.069(10)
F2' 0.128(17) 0.171(18) 0.081(8) -0.038(12) -0.050(10) 0.124(17)
F3' 0.050(5) 0.113(11) 0.100(7) 0.020(7) -0.024(4) 0.011(5)

loop_
_atom_type_symbol
_atom_type_description
_atom_type_scat_dispersion_real
_atom_type_scat_dispersion_imag
_atom_type_scat_source
C C 0.0033 0.0016 'International Tables Vol C Tables 4.2.6.8 and 6.1.1.4'
H H 0.0000 0.0000 'International Tables Vol C Tables 4.2.6.8 and 6.1.1.4'
N N 0.0061 0.0033 'International Tables Vol C Tables 4.2.6.8 and 6.1.1.4'
O O 0.0106 0.0060 'International Tables Vol C Tables 4.2.6.8 and 6.1.1.4'
F F 0.0171 0.0103 'International Tables Vol C Tables 4.2.6.8 and 6.1.1.4'
Br Br -0.2901 2.4595 'International Tables Vol C Tables 4.2.6.8 and 6.1.1.4'
Ni Ni 0.3393 1.1124 'International Tables Vol C Tables 4.2.6.8 and 6.1.1.4'

loop_
_geom_angle_atom_site_label_1
_geom_angle_atom_site_label_2
_geom_angle_atom_site_label_3
_geom_angle
_geom_angle_site_symmetry_1
C15 Ni1 C1 87.71(12) .
C15 Ni1 C8 88.79(12) .
C1 Ni1 C8 174.61(12) .
C15 Ni1 Br1 170.53(10) .
C1 Ni1 Br1 90.98(8) .
C8 Ni1 Br1 93.14(8) .
C1 N1 C2 111.5(3) .
C1 N1 C4 124.1(2) .
C2 N1 C4 124.4(3) .
C1 N2 C3 110.8(3) .
C1 N2 C7 123.4(3) .
C3 N2 C7 125.7(3) .
C8 N3 C9 111.5(3) .
C8 N3 C11 123.9(2) .
C9 N3 C11 124.7(3) .
C8 N4 C10 111.6(3) .
C8 N4 C14 123.3(2) .
C10 N4 C14 125.1(3) .
N2 C1 N1 104.3(2) .
N2 C1 Ni1 128.2(2) .
N1 C1 Ni1 127.5(2) .
C3 C2 N1 106.3(3) .
C3 C2 C5 130.7(3) .
N1 C2 C5 123.0(4) .
C2 C3 N2 107.2(3) .
C2 C3 C6 131.2(4) .
N2 C3 C6 121.6(4) .
N1 C4 H4A 109.5 .
N1 C4 H4B 109.5 .
H4A C4 H4B 109.5 .
N1 C4 H4C 109.5 .
H4A C4 H4C 109.5 .
H4B C4 H4C 109.5 .
C2 C5 H5A 109.5 .
C2 C5 H5B 109.5 .
H5A C5 H5B 109.5 .
C2 C5 H5C 109.5 .
H5A C5 H5C 109.5 .
H5B C5 H5C 109.5 .
C3 C6 H6A 109.5 .
C3 C6 H6B 109.5 .
H6A C6 H6B 109.5 .
C3 C6 H6C 109.5 .
H6A C6 H6C 109.5 .
H6B C6 H6C 109.5 .
N2 C7 H7A 109.5 .
N2 C7 H7B 109.5 .
H7A C7 H7B 109.5 .
N2 C7 H7C 109.5 .
H7A C7 H7C 109.5 .
H7B C7 H7C 109.5 .
N3 C8 N4 104.0(2) .
N3 C8 Ni1 127.6(2) .
N4 C8 Ni1 128.4(2) .
C10 C9 N3 106.9(3) .
C10 C9 C12 131.8(3) .
N3 C9 C12 121.3(3) .
C9 C10 N4 106.2(3) .
C9 C10 C13 131.6(3) .
N4 C10 C13 122.2(3) .
N3 C11 H11A 109.5 .
N3 C11 H11B 109.5 .
H11A C11 H11B 109.5 .
N3 C11 H11C 109.5 .
H11A C11 H11C 109.5 .
H11B C11 H11C 109.5 .
C9 C12 H12A 109.5 .
C9 C12 H12B 109.5 .
H12A C12 H12B 109.5 .
C9 C12 H12C 109.5 .
H12A C12 H12C 109.5 .
H12B C12 H12C 109.5 .
C10 C13 H13A 109.5 .
C10 C13 H13B 109.5 .
H13A C13 H13B 109.5 .
C10 C13 H13C 109.5 .
H13A C13 H13C 109.5 .
H13B C13 H13C 109.5 .
N4 C14 H14A 109.5 .
N4 C14 H14B 109.5 .
H14A C14 H14B 109.5 .
N4 C14 H14C 109.5 .
H14A C14 H14C 109.5 .
H14B C14 H14C 109.5 .
C20 C15 C16 116.2(3) .
C20 C15 Ni1 126.5(2) .
C16 C15 Ni1 117.3(2) .
C17 C16 C15 121.9(3) .
C17 C16 H16 119.0 .
C15 C16 H16 119.0 .
C18 C17 C16 120.1(4) .
C18 C17 H17 119.9 .
C16 C17 H17 119.9 .
C19 C18 C17 119.4(3) .
C19 C18 C21 121.1(3) .
C17 C18 C21 119.5(4) .
C18 C19 C20 119.7(3) .
C18 C19 H19 120.1 .
C20 C19 H19 120.1 .
C19 C20 C15 122.7(3) .
C19 C20 H20 118.7 .
C15 C20 H20 118.7 .
F2' C21 F1' 120.5(11) .
F2' C21 F3 54.3(10) .
F1' C21 F3 120.1(10) .
F2' C21 F1 124.3(9) .
F1' C21 F1 12.6(15) .
F3 C21 F1 111.2(7) .
F2' C21 F2 49.0(12) .
F1' C21 F2 88.9(11) .
F3 C21 F2 101.9(6) .
F1 C21 F2 99.8(7) .
F2' C21 C18 117.9(5) .
F1' C21 C18 114.7(9) .
F3 C21 C18 116.2(5) .
F1 C21 C18 115.9(6) .
F2 C21 C18 109.4(4) .
F2' C21 F3' 96.4(11) .
F1' C21 F3' 96.3(11) .
F3 C21 F3' 42.4(5) .
F1 C21 F3' 83.9(8) .
F2 C21 F3' 140.3(6) .
C18 C21 F3' 103.9(6) .
C23 C22 H22A 109.5 .
C23 C22 H22B 109.5 .
H22A C22 H22B 109.5 .
C23 C22 H22C 109.5 .
H22A C22 H22C 109.5 .
H22B C22 H22C 109.5 .
C22 C23 C24 117.4(18) .
C22 C23 H23A 107.9 .
C24 C23 H23A 107.9 .
C22 C23 H23B 107.9 .
C24 C23 H23B 107.9 .
H23A C23 H23B 107.2 .
C24 C24 C23 117.3(16) 2_665
C24 C24 H24A 108.0 2_665
C23 C24 H24A 108.0 .
C24 C24 H24B 108.0 2_665
C23 C24 H24B 108.0 .
H24A C24 H24B 107.2 .
C28 O1 C25 109.9(17) .
O1 C25 C26 102.1(17) .
O1 C25 H25A 111.3 .
C26 C25 H25A 111.3 .
O1 C25 H25B 111.3 .
C26 C25 H25B 111.3 .
H25A C25 H25B 109.2 .
C27 C26 C25 96.1(13) .
C27 C26 H26A 112.5 .
C25 C26 H26A 112.5 .
C27 C26 H26B 112.5 .
C25 C26 H26B 112.5 .
H26A C26 H26B 110.0 .
C26 C27 C28 108.5(13) .
C26 C27 H27A 110.0 .
C28 C27 H27A 110.0 .
C26 C27 H27B 110.0 .
C28 C27 H27B 110.0 .
H27A C27 H27B 108.4 .
O1 C28 C27 100.7(13) .
O1 C28 H28A 111.6 .
C27 C28 H28A 111.6 .
O1 C28 H28B 111.6 .
C27 C28 H28B 111.6 .
H28A C28 H28B 109.4 .

loop_
_geom_bond_atom_site_label_1
_geom_bond_atom_site_label_2
_geom_bond_distance
_geom_bond_site_symmetry_2
Ni1 C15 1.892(3) .
Ni1 C1 1.901(3) .
Ni1 C8 1.909(3) .
Ni1 Br1 2.4097(5) .
N1 C1 1.362(4) .
N1 C2 1.396(4) .
N1 C4 1.452(4) .
N2 C1 1.353(4) .
N2 C3 1.405(4) .
N2 C7 1.449(5) .
N3 C8 1.352(4) .
N3 C9 1.395(4) .
N3 C11 1.453(4) .
N4 C8 1.355(4) .
N4 C10 1.400(4) .
N4 C14 1.450(4) .
C2 C3 1.336(6) .
C2 C5 1.493(5) .
C3 C6 1.500(5) .
C4 H4A 0.9800 .
C4 H4B 0.9800 .
C4 H4C 0.9800 .
C5 H5A 0.9800 .
C5 H5B 0.9800 .
C5 H5C 0.9800 .
C6 H6A 0.9800 .
C6 H6B 0.9800 .
C6 H6C 0.9800 .
C7 H7A 0.9800 .
C7 H7B 0.9800 .
C7 H7C 0.9800 .
C9 C10 1.339(5) .
C9 C12 1.501(4) .
C10 C13 1.493(4) .
C11 H11A 0.9800 .
C11 H11B 0.9800 .
C11 H11C 0.9800 .
C12 H12A 0.9800 .
C12 H12B 0.9800 .
C12 H12C 0.9800 .
C13 H13A 0.9800 .
C13 H13B 0.9800 .
C13 H13C 0.9800 .
C14 H14A 0.9800 .
C14 H14B 0.9800 .
C14 H14C 0.9800 .
C15 C20 1.387(4) .
C15 C16 1.404(5) .
C16 C17 1.385(5) .
C16 H16 0.9500 .
C17 C18 1.384(5) .
C17 H17 0.9500 .
C18 C19 1.383(5) .
C18 C21 1.496(5) .
C19 C20 1.387(4) .
C19 H19 0.9500 .
C20 H20 0.9500 .
C21 F2' 1.212(9) .
C21 F1' 1.217(15) .
C21 F3 1.256(7) .
C21 F1 1.306(10) .
C21 F2 1.442(8) .
C21 F3' 1.575(15) .
C22 C23 1.50(3) .
C22 H22A 0.9800 .
C22 H22B 0.9800 .
C22 H22C 0.9800 .
C23 C24 1.562(15) .
C23 H23A 0.9900 .
C23 H23B 0.9900 .
C24 C24 1.37(2) 2_665
C24 H24A 0.9900 .
C24 H24B 0.9900 .
O1 C28 1.419(18) .
O1 C25 1.428(19) .
C25 C26 1.554(19) .
C25 H25A 0.9900 .
C25 H25B 0.9900 .
C26 C27 1.543(18) .
C26 H26A 0.9900 .
C26 H26B 0.9900 .
C27 C28 1.565(18) .
C27 H27A 0.9900 .
C27 H27B 0.9900 .
C28 H28A 0.9900 .
C28 H28B 0.9900 .

loop_
_geom_torsion_atom_site_label_1
_geom_torsion_atom_site_label_2
_geom_torsion_atom_site_label_3
_geom_torsion_atom_site_label_4
_geom_torsion
_geom_torsion_site_symmetry_4
C3 N2 C1 N1 0.6(3) .
C7 N2 C1 N1 177.2(3) .
C3 N2 C1 Ni1 -179.0(2) .
C7 N2 C1 Ni1 -2.5(4) .
C2 N1 C1 N2 -0.6(3) .
C4 N1 C1 N2 176.7(3) .
C2 N1 C1 Ni1 179.0(2) .
C4 N1 C1 Ni1 -3.6(4) .
C15 Ni1 C1 N2 -93.3(3) .
C8 Ni1 C1 N2 -142.9(12) .
Br1 Ni1 C1 N2 77.3(3) .
C15 Ni1 C1 N1 87.0(3) .
C8 Ni1 C1 N1 37.5(15) .
Br1 Ni1 C1 N1 -102.3(2) .
C1 N1 C2 C3 0.4(3) .
C4 N1 C2 C3 -176.9(3) .
C1 N1 C2 C5 -177.9(3) .
C4 N1 C2 C5 4.8(5) .
N1 C2 C3 N2 0.0(3) .
C5 C2 C3 N2 178.1(3) .
N1 C2 C3 C6 179.3(3) .
C5 C2 C3 C6 -2.6(6) .
C1 N2 C3 C2 -0.4(4) .
C7 N2 C3 C2 -176.9(3) .
C1 N2 C3 C6 -179.8(3) .
C7 N2 C3 C6 3.7(5) .
C9 N3 C8 N4 0.4(3) .
C11 N3 C8 N4 179.2(3) .
C9 N3 C8 Ni1 179.4(2) .
C11 N3 C8 Ni1 -1.8(4) .
C10 N4 C8 N3 -0.3(3) .
C14 N4 C8 N3 -178.1(3) .
C10 N4 C8 Ni1 -179.3(2) .
C14 N4 C8 Ni1 2.9(4) .
C15 Ni1 C8 N3 -93.3(3) .
C1 Ni1 C8 N3 -43.8(14) .
Br1 Ni1 C8 N3 96.0(2) .
C15 Ni1 C8 N4 85.4(3) .
C1 Ni1 C8 N4 135.0(13) .
Br1 Ni1 C8 N4 -85.3(2) .
C8 N3 C9 C10 -0.3(3) .
C11 N3 C9 C10 -179.2(3) .
C8 N3 C9 C12 178.3(3) .
C11 N3 C9 C12 -0.5(4) .
N3 C9 C10 N4 0.1(3) .
C12 C9 C10 N4 -178.3(3) .
N3 C9 C10 C13 178.3(3) .
C12 C9 C10 C13 -0.1(6) .
C8 N4 C10 C9 0.1(3) .
C14 N4 C10 C9 177.9(3) .
C8 N4 C10 C13 -178.3(3) .
C14 N4 C10 C13 -0.5(5) .
C1 Ni1 C15 C20 -96.1(3) .
C8 Ni1 C15 C20 79.8(3) .
Br1 Ni1 C15 C20 -178.3(3) .
C1 Ni1 C15 C16 83.2(3) .
C8 Ni1 C15 C16 -100.9(3) .
Br1 Ni1 C15 C16 1.0(7) .
C20 C15 C16 C17 -0.9(5) .
Ni1 C15 C16 C17 179.8(3) .
C15 C16 C17 C18 -0.1(6) .
C16 C17 C18 C19 0.9(6) .
C16 C17 C18 C21 178.7(4) .
C17 C18 C19 C20 -0.8(5) .
C21 C18 C19 C20 -178.6(3) .
C18 C19 C20 C15 -0.2(4) .
C16 C15 C20 C19 1.0(4) .
Ni1 C15 C20 C19 -179.7(2) .
C19 C18 C21 F2' 36.5(18) .
C17 C18 C21 F2' -141.3(17) .
C19 C18 C21 F1' -172.4(13) .
C17 C18 C21 F1' 9.9(14) .
C19 C18 C21 F3 -25.1(9) .
C17 C18 C21 F3 157.2(8) .
C19 C18 C21 F1 -158.5(8) .
C17 C18 C21 F1 23.8(9) .
C19 C18 C21 F2 89.6(6) .
C17 C18 C21 F2 -88.1(7) .
C19 C18 C21 F3' -68.6(8) .
C17 C18 C21 F3' 113.7(8) .
C22 C23 C24 C24 176(2) 2_665
C28 O1 C25 C26 -48(4) .
O1 C25 C26 C27 44(3) .
C25 C26 C27 C28 -28(4) .
C25 O1 C28 C27 27(4) .
C26 C27 C28 O1 3(4) .
